data_2209278
loop_
_publ_author_name
'Hu, Tuo-Ping'

_publ_section_title
(<i>E</i>)-4-[4-(4-Chlorobenzyloxy)benzylideneamino]-1,5-dimethyl-2-phenyl-1<i>H</i>-pyrazol-3(2<i>H</i>)-one
_journal_coeditor_code OM2017
_journal_issue 6
_journal_name_full 'Acta Crystallographica Section E'
_journal_page_first o2270
_journal_page_last o2271
_journal_paper_doi 10.1107/S1600536806016801
_journal_volume 62
_journal_year 2006
_chemical_formula_iupac 'C25 H22 Cl N3 O2'
_chemical_formula_moiety 'C25 H22 Cl N3 O2'
_chemical_formula_sum 'C25 H22 Cl N3 O2'
_chemical_formula_weight 431.91
_chemical_name_systematic
;
(E)-4-[4-(4-Chlorobenzyloxy)benzylideneamino]-1,5-dimethyl-2-phenyl-
1H-pyrazol-3(2H)-one
;
_space_group_IT_number 14
_symmetry_cell_setting monoclinic
_symmetry_space_group_name_Hall '-P 2ybc'
_symmetry_space_group_name_H-M 'P 1 21/c 1'
_atom_sites_solution_hydrogens geom
_atom_sites_solution_primary direct
_atom_sites_solution_secondary difmap
_audit_creation_method SHELXL-97
_cell_angle_alpha 90.00
_cell_angle_beta 99.597(6)
_cell_angle_gamma 90.00
_cell_formula_units_Z 4
_cell_length_a 17.038(6)
_cell_length_b 6.916(2)
_cell_length_c 19.160(6)
_cell_measurement_reflns_used 2085
_cell_measurement_temperature 294(2)
_cell_measurement_theta_max 24.20
_cell_measurement_theta_min 2.29
_cell_volume 2226.1(12)
_computing_cell_refinement 'SAINT (Bruker, 1999)'
_computing_data_collection 'SMART (Bruker, 1999)'
_computing_data_reduction SAINT
_computing_molecular_graphics 'SHELXTL (Sheldrick, 1997b)'
_computing_publication_material SHELXTL
_computing_structure_refinement 'SHELXL97 (Sheldrick, 1997a)'
_computing_structure_solution 'SHELXS97 (Sheldrick, 1997a)'
_diffrn_ambient_temperature 294(2)
_diffrn_measured_fraction_theta_full 0.983
_diffrn_measured_fraction_theta_max 0.983
_diffrn_measurement_device_type 'Bruker SMART APEX CCD area-detector'
_diffrn_measurement_method '\f and \w'
_diffrn_radiation_monochromator graphite
_diffrn_radiation_source 'fine-focus sealed tube'
_diffrn_radiation_type MoK\a
_diffrn_radiation_wavelength 0.71073
_diffrn_reflns_av_R_equivalents 0.0561
_diffrn_reflns_av_sigmaI/netI 0.0781
_diffrn_reflns_limit_h_max 21
_diffrn_reflns_limit_h_min -18
_diffrn_reflns_limit_k_max 8
_diffrn_reflns_limit_k_min -7
_diffrn_reflns_limit_l_max 23
_diffrn_reflns_limit_l_min -23
_diffrn_reflns_number 12103
_diffrn_reflns_theta_full 26.56
_diffrn_reflns_theta_max 26.56
_diffrn_reflns_theta_min 1.21
_diffrn_standards_number 0
_exptl_absorpt_coefficient_mu 0.198
_exptl_absorpt_correction_T_max 0.977
_exptl_absorpt_correction_T_min 0.920
_exptl_absorpt_correction_type multi-scan
_exptl_absorpt_process_details '(SADABS; Sheldrick, 1996)'
_exptl_crystal_colour yellow
_exptl_crystal_density_diffrn 1.289
_exptl_crystal_density_method 'not measured'
_exptl_crystal_description block
_exptl_crystal_F_000 904
_exptl_crystal_size_max 0.40
_exptl_crystal_size_mid 0.30
_exptl_crystal_size_min 0.12
_refine_diff_density_max 0.211
_refine_diff_density_min -0.222
_refine_ls_extinction_coef 0.0116(7)
_refine_ls_extinction_expression Fc^*^=kFc[1+0.001xFc^2^\l^3^/sin(2\q)]^-1/4^
_refine_ls_extinction_method SHELXL97
_refine_ls_goodness_of_fit_ref 1.035
_refine_ls_hydrogen_treatment constr
_refine_ls_matrix_type full
_refine_ls_number_parameters 283
_refine_ls_number_reflns 4572
_refine_ls_number_restraints 0
_refine_ls_restrained_S_all 1.035
_refine_ls_R_factor_all 0.1187
_refine_ls_R_factor_gt 0.0424
_refine_ls_shift/su_max 0.003
_refine_ls_shift/su_mean 0.000
_refine_ls_structure_factor_coef Fsqd
_refine_ls_weighting_details 'calc w=1/[\s^2^(Fo^2^)+(0.0266P)^2^] where P=(Fo^2^+2Fc^2^)/3'
_refine_ls_weighting_scheme calc
_refine_ls_wR_factor_gt 0.0749
_refine_ls_wR_factor_ref 0.0907
_reflns_number_gt 2209
_reflns_number_total 4572
_reflns_threshold_expression I>2\s(I)
_cod_data_source_file om2017.cif
_cod_data_source_block I
_cod_depositor_comments
;
The following automatic conversions were performed:
'_symmetry_cell_setting' value 'Monoclinic' changed to 'monoclinic'
according to '/home/saulius/struct/CIF-dictionaries/cif_core.dic'
dictionary named 'cif_core.dic' version 2.4.1 from 2010-06-29.

Automatic conversion script
Id: cif_fix_enum 1527 2010-12-29 10:47:43Z saulius 

The following automatic conversions were performed:

'_symmetry_cell_setting' value 'Monoclinic' changed to 'monoclinic'
according to /home/saulius/struct/CIF-dictionaries/cif_core.dic
dictionary named 'cif_core.dic' version 2.4.1 from 2010-06-29.

Automatic conversion script
Id: cif_fix_values 1715 2011-07-08 13:25:40Z adriana 
;
_cod_original_cell_volume 2226.0(13)
_cod_original_sg_symbol_H-M 'P 21/c'
_cod_database_code 2209278
_cod_database_fobs_code 2209278

loop_
_symmetry_equiv_pos_as_xyz
'x, y, z'
'-x, y+1/2, -z+1/2'
'-x, -y, -z'
'x, -y-1/2, z-1/2'

loop_
_atom_site_type_symbol
_atom_site_label
_atom_site_fract_x
_atom_site_fract_y
_atom_site_fract_z
_atom_site_U_iso_or_equiv
_atom_site_adp_type
_atom_site_calc_flag
_atom_site_refinement_flags
_atom_site_occupancy
Cl Cl1 1.47258(3) 0.70901(10) 1.04163(3) 0.0765(3) Uani d . 1
O O1 1.16590(7) 0.5835(2) 0.77754(7) 0.0597(5) Uani d . 1
O O2 0.74676(8) 0.6841(2) 0.47100(7) 0.0588(4) Uani d . 1
N N1 0.88934(9) 0.3938(3) 0.51734(8) 0.0466(5) Uani d . 1
N N2 0.74246(9) 0.2698(2) 0.36860(8) 0.0436(4) Uani d . 1
N N3 0.70736(9) 0.4398(2) 0.39003(8) 0.0434(4) Uani d . 1
C C1 1.30131(13) 0.8729(4) 0.88487(11) 0.0645(7) Uani d . 1
H H1 1.2899 0.9801 0.8556 0.077 Uiso calc R 1
C C2 1.37113(13) 0.8691(4) 0.93457(12) 0.0642(7) Uani d . 1
H H2 1.4062 0.9732 0.9387 0.077 Uiso calc R 1
C C3 1.38739(11) 0.7104(3) 0.97709(10) 0.0481(6) Uani d . 1
C C4 1.33677(12) 0.5545(3) 0.97069(11) 0.0558(6) Uani d . 1
H H4 1.3487 0.4462 0.9993 0.067 Uiso calc R 1
C C5 1.26765(12) 0.5606(4) 0.92110(11) 0.0580(6) Uani d . 1
H H5 1.2333 0.4553 0.9165 0.070 Uiso calc R 1
C C6 1.24901(12) 0.7195(4) 0.87862(11) 0.0503(6) Uani d . 1
C C7 1.17092(12) 0.7343(4) 0.82863(11) 0.0676(7) Uani d . 1
H H7A 1.1271 0.7237 0.8549 0.081 Uiso calc R 1
H H7B 1.1672 0.8589 0.8050 0.081 Uiso calc R 1
C C8 1.09953(11) 0.5827(3) 0.72537(10) 0.0479(6) Uani d . 1
C C9 1.09657(11) 0.4347(3) 0.67648(10) 0.0527(6) Uani d . 1
H H9 1.1378 0.3451 0.6803 0.063 Uiso calc R 1
C C10 1.03259(11) 0.4196(3) 0.62199(10) 0.0505(6) Uani d . 1
H H10 1.0307 0.3184 0.5898 0.061 Uiso calc R 1
C C11 0.97077(11) 0.5546(3) 0.61462(10) 0.0454(6) Uani d . 1
C C12 0.97591(12) 0.7023(3) 0.66376(11) 0.0602(7) Uani d . 1
H H12 0.9356 0.7944 0.6595 0.072 Uiso calc R 1
C C13 1.03926(12) 0.7176(3) 0.71917(10) 0.0596(7) Uani d . 1
H H13 1.0411 0.8177 0.7518 0.072 Uiso calc R 1
C C14 0.90153(11) 0.5414(3) 0.55795(10) 0.0516(6) Uani d . 1
H H14 0.8654 0.6433 0.5514 0.062 Uiso calc R 1
C C15 0.85526(12) 0.0533(3) 0.41690(11) 0.0616(7) Uani d . 1
H H15A 0.9030 0.0620 0.4513 0.092 Uiso calc R 1
H H15B 0.8689 0.0357 0.3707 0.092 Uiso calc R 1
H H15C 0.8241 -0.0547 0.4280 0.092 Uiso calc R 1
C C16 0.80826(11) 0.2346(3) 0.41805(10) 0.0412(5) Uani d . 1
C C17 0.82201(11) 0.3849(3) 0.46479(10) 0.0396(5) Uani d . 1
C C18 0.75865(11) 0.5231(3) 0.44719(10) 0.0418(5) Uani d . 1
C C19 0.68859(12) 0.1196(3) 0.33516(11) 0.0617(7) Uani d . 1
H H19A 0.7190 0.0090 0.3252 0.092 Uiso calc R 1
H H19B 0.6587 0.1683 0.2918 0.092 Uiso calc R 1
H H19C 0.6527 0.0828 0.3665 0.092 Uiso calc R 1
C C20 0.65264(11) 0.5481(3) 0.34052(10) 0.0388(5) Uani d . 1
C C21 0.66043(12) 0.5580(3) 0.27002(11) 0.0505(6) Uani d . 1
H H21 0.7013 0.4923 0.2536 0.061 Uiso calc R 1
C C22 0.60618(13) 0.6676(3) 0.22393(12) 0.0600(7) Uani d . 1
H H22 0.6106 0.6741 0.1763 0.072 Uiso calc R 1
C C23 0.54629(13) 0.7662(3) 0.24811(13) 0.0627(7) Uani d . 1
H H23 0.5104 0.8395 0.2170 0.075 Uiso calc R 1
C C24 0.53930(13) 0.7566(3) 0.31862(13) 0.0603(7) Uani d . 1
H H24 0.4991 0.8249 0.3352 0.072 Uiso calc R 1
C C25 0.59179(12) 0.6461(3) 0.36472(11) 0.0496(6) Uani d . 1
H H25 0.5862 0.6376 0.4121 0.059 Uiso calc R 1

loop_
_atom_site_aniso_label
_atom_site_aniso_U_11
_atom_site_aniso_U_22
_atom_site_aniso_U_33
_atom_site_aniso_U_12
_atom_site_aniso_U_13
_atom_site_aniso_U_23
Cl1 0.0529(4) 0.0848(5) 0.0807(4) 0.0005(3) -0.0207(3) -0.0170(4)
O1 0.0403(8) 0.0850(13) 0.0494(8) 0.0067(8) -0.0057(7) -0.0247(9)
O2 0.0649(10) 0.0455(10) 0.0591(9) 0.0017(8) -0.0096(8) -0.0167(8)
N1 0.0410(10) 0.0576(14) 0.0381(10) -0.0085(9) -0.0028(9) 0.0045(9)
N2 0.0450(10) 0.0338(11) 0.0474(10) -0.0015(9) -0.0056(9) -0.0064(9)
N3 0.0480(10) 0.0330(11) 0.0447(10) 0.0026(9) -0.0054(8) -0.0079(9)
C1 0.0666(16) 0.0664(19) 0.0560(14) -0.0015(15) -0.0027(13) 0.0067(14)
C2 0.0579(16) 0.0612(18) 0.0695(16) -0.0214(13) -0.0009(13) -0.0021(14)
C3 0.0377(12) 0.0571(17) 0.0473(13) -0.0031(12) 0.0005(10) -0.0118(12)
C4 0.0510(14) 0.0572(17) 0.0562(14) -0.0033(13) 0.0002(12) 0.0012(12)
C5 0.0483(14) 0.0578(18) 0.0645(15) -0.0118(12) -0.0003(12) -0.0084(14)
C6 0.0420(13) 0.0601(17) 0.0462(13) 0.0014(13) 0.0004(11) -0.0147(13)
C7 0.0546(15) 0.082(2) 0.0593(14) 0.0040(13) -0.0104(12) -0.0253(14)
C8 0.0338(12) 0.0721(18) 0.0357(11) -0.0019(12) -0.0004(10) -0.0076(12)
C9 0.0373(13) 0.0720(18) 0.0471(13) 0.0033(12) 0.0021(11) -0.0100(13)
C10 0.0488(14) 0.0631(17) 0.0392(12) -0.0054(13) 0.0066(11) -0.0102(11)
C11 0.0416(13) 0.0524(16) 0.0400(12) -0.0043(12) 0.0008(11) 0.0012(12)
C12 0.0491(14) 0.0619(17) 0.0632(14) 0.0094(12) -0.0093(12) -0.0131(14)
C13 0.0460(14) 0.0767(19) 0.0517(14) 0.0078(13) -0.0047(12) -0.0208(13)
C14 0.0474(13) 0.0588(17) 0.0447(13) -0.0068(12) -0.0039(11) 0.0035(13)
C15 0.0618(14) 0.0488(16) 0.0717(15) 0.0097(13) 0.0036(12) 0.0004(13)
C16 0.0396(12) 0.0379(14) 0.0449(12) -0.0010(11) 0.0032(10) 0.0059(11)
C17 0.0404(12) 0.0409(14) 0.0356(11) -0.0059(11) 0.0005(10) 0.0059(10)
C18 0.0465(13) 0.0357(14) 0.0406(12) -0.0082(11) -0.0006(10) -0.0033(11)
C19 0.0654(15) 0.0431(15) 0.0712(15) -0.0102(12) -0.0042(12) -0.0154(13)
C20 0.0358(12) 0.0343(13) 0.0424(13) -0.0035(10) -0.0051(10) -0.0047(11)
C21 0.0436(13) 0.0572(16) 0.0476(13) -0.0011(12) -0.0021(11) -0.0031(12)
C22 0.0612(15) 0.0665(18) 0.0465(13) -0.0062(14) -0.0076(12) 0.0063(13)
C23 0.0519(15) 0.0504(17) 0.0763(18) 0.0043(13) -0.0169(14) 0.0068(14)
C24 0.0481(14) 0.0473(16) 0.0816(17) 0.0049(12) -0.0005(13) -0.0088(14)
C25 0.0464(13) 0.0454(15) 0.0549(13) -0.0016(12) 0.0028(11) -0.0039(12)

loop_
_atom_type_symbol
_atom_type_description
_atom_type_scat_dispersion_real
_atom_type_scat_dispersion_imag
_atom_type_scat_source
C C 0.0033 0.0016 'International Tables Vol C Tables 4.2.6.8 and 6.1.1.4'
H H 0.0000 0.0000 'International Tables Vol C Tables 4.2.6.8 and 6.1.1.4'
N N 0.0061 0.0033 'International Tables Vol C Tables 4.2.6.8 and 6.1.1.4'
O O 0.0106 0.0060 'International Tables Vol C Tables 4.2.6.8 and 6.1.1.4'
Cl Cl 0.1484 0.1585 'International Tables Vol C Tables 4.2.6.8 and 6.1.1.4'

loop_
_geom_angle_atom_site_label_1
_geom_angle_atom_site_label_2
_geom_angle_atom_site_label_3
_geom_angle
_geom_angle_publ_flag
C8 O1 C7 116.73(16) yes
C14 N1 C17 120.30(18) yes
C16 N2 N3 106.62(15) yes
C16 N2 C19 124.11(17) yes
N3 N2 C19 117.03(15) yes
C18 N3 N2 109.23(15) yes
C18 N3 C20 123.76(16) yes
N2 N3 C20 120.37(15) yes
C6 C1 C2 120.7(2) ?
C6 C1 H1 119.6 ?
C2 C1 H1 119.6 ?
C3 C2 C1 119.1(2) ?
C3 C2 H2 120.4 ?
C1 C2 H2 120.4 ?
C2 C3 C4 121.01(19) ?
C2 C3 Cl1 119.29(18) yes
C4 C3 Cl1 119.68(18) yes
C3 C4 C5 119.1(2) ?
C3 C4 H4 120.4 ?
C5 C4 H4 120.4 ?
C6 C5 C4 121.2(2) ?
C6 C5 H5 119.4 ?
C4 C5 H5 119.4 ?
C5 C6 C1 118.8(2) ?
C5 C6 C7 121.6(2) ?
C1 C6 C7 119.5(2) ?
O1 C7 C6 109.42(18) yes
O1 C7 H7A 109.8 ?
C6 C7 H7A 109.8 ?
O1 C7 H7B 109.8 ?
C6 C7 H7B 109.8 ?
H7A C7 H7B 108.2 ?
C13 C8 O1 124.67(19) yes
C13 C8 C9 120.02(18) ?
O1 C8 C9 115.30(19) yes
C10 C9 C8 120.2(2) ?
C10 C9 H9 119.9 ?
C8 C9 H9 119.9 ?
C9 C10 C11 120.8(2) ?
C9 C10 H10 119.6 ?
C11 C10 H10 119.6 ?
C12 C11 C10 117.64(18) ?
C12 C11 C14 120.1(2) ?
C10 C11 C14 122.2(2) ?
C11 C12 C13 122.1(2) ?
C11 C12 H12 119.0 ?
C13 C12 H12 119.0 ?
C8 C13 C12 119.2(2) ?
C8 C13 H13 120.4 ?
C12 C13 H13 120.4 ?
N1 C14 C11 121.9(2) y
N1 C14 H14 119.0 ?
C11 C14 H14 119.0 ?
C16 C15 H15A 109.5 ?
C16 C15 H15B 109.5 ?
H15A C15 H15B 109.5 ?
C16 C15 H15C 109.5 ?
H15A C15 H15C 109.5 ?
H15B C15 H15C 109.5 ?
N2 C16 C17 110.52(18) yes
N2 C16 C15 121.45(18) yes
C17 C16 C15 128.02(18) ?
C16 C17 N1 122.47(19) yes
C16 C17 C18 108.15(16) ?
N1 C17 C18 129.34(19) yes
O2 C18 N3 122.62(18) yes
O2 C18 C17 132.54(18) yes
N3 C18 C17 104.80(17) yes
N2 C19 H19A 109.5 ?
N2 C19 H19B 109.5 ?
H19A C19 H19B 109.5 ?
N2 C19 H19C 109.5 ?
H19A C19 H19C 109.5 ?
H19B C19 H19C 109.5 ?
C21 C20 C25 120.25(19) ?
C21 C20 N3 121.18(19) yes
C25 C20 N3 118.56(18) yes
C20 C21 C22 119.1(2) ?
C20 C21 H21 120.5 ?
C22 C21 H21 120.5 ?
C23 C22 C21 120.7(2) ?
C23 C22 H22 119.7 ?
C21 C22 H22 119.7 ?
C22 C23 C24 119.9(2) ?
C22 C23 H23 120.1 ?
C24 C23 H23 120.1 ?
C23 C24 C25 120.1(2) ?
C23 C24 H24 119.9 ?
C25 C24 H24 119.9 ?
C24 C25 C20 120.0(2) ?
C24 C25 H25 120.0 ?
C20 C25 H25 120.0 ?

loop_
_geom_bond_atom_site_label_1
_geom_bond_atom_site_label_2
_geom_bond_distance
_geom_bond_publ_flag
Cl1 C3 1.7428(19) yes
O1 C8 1.379(2) yes
O1 C7 1.423(2) yes
O2 C18 1.233(2) yes
N1 C14 1.279(2) yes
N1 C17 1.396(2) yes
N2 C16 1.364(2) yes
N2 N3 1.411(2) yes
N2 C19 1.462(2) yes
N3 C18 1.405(2) yes
N3 C20 1.426(2) yes
C1 C6 1.378(3) ?
C1 C2 1.395(3) ?
C1 H1 0.9300 ?
C2 C3 1.367(3) ?
C2 H2 0.9300 ?
C3 C4 1.374(3) ?
C4 C5 1.385(2) ?
C4 H4 0.9300 ?
C5 C6 1.373(3) ?
C5 H5 0.9300 ?
C6 C7 1.508(3) ?
C7 H7A 0.9700 ?
C7 H7B 0.9700 ?
C8 C13 1.378(3) ?
C8 C9 1.382(3) ?
C9 C10 1.382(2) ?
C9 H9 0.9300 ?
C10 C11 1.397(3) ?
C10 H10 0.9300 ?
C11 C12 1.382(3) ?
C11 C14 1.467(2) ?
C12 C13 1.386(3) ?
C12 H12 0.9300 ?
C13 H13 0.9300 ?
C14 H14 0.9300 ?
C15 C16 1.490(3) ?
C15 H15A 0.9600 ?
C15 H15B 0.9600 ?
C15 H15C 0.9600 ?
C16 C17 1.367(3) ?
C17 C18 1.439(3) ?
C19 H19A 0.9600 ?
C19 H19B 0.9600 ?
C19 H19C 0.9600 ?
C20 C21 1.381(3) ?
C20 C25 1.382(3) ?
C21 C22 1.392(3) ?
C21 H21 0.9300 ?
C22 C23 1.371(3) ?
C22 H22 0.9300 ?
C23 C24 1.377(3) ?
C23 H23 0.9300 ?
C24 C25 1.379(3) ?
C24 H24 0.9300 ?
C25 H25 0.9300 ?

loop_
_geom_hbond_atom_site_label_D
_geom_hbond_atom_site_label_H
_geom_hbond_atom_site_label_A
_geom_hbond_site_symmetry_A
_geom_hbond_distance_DH
_geom_hbond_distance_HA
_geom_hbond_distance_DA
_geom_hbond_angle_DHA
_geom_hbond_publ_flag
C21 H21 O1 3_766 0.93 2.49 3.383(3) 161.1 yes
C4 H4 O2 2_746 0.93 2.56 3.220(3) 128.0 yes
C15 H15C O2 1_545 0.96 2.46 3.413(3) 173.1 yes

loop_
_geom_torsion_atom_site_label_1
_geom_torsion_atom_site_label_2
_geom_torsion_atom_site_label_3
_geom_torsion_atom_site_label_4
_geom_torsion
C16 N2 N3 C18 8.5(2)
C19 N2 N3 C18 152.56(16)
C16 N2 N3 C20 160.99(16)
C19 N2 N3 C20 -55.0(2)
C6 C1 C2 C3 0.2(3)
C1 C2 C3 C4 1.1(3)
C1 C2 C3 Cl1 -177.49(17)
C2 C3 C4 C5 -1.1(3)
Cl1 C3 C4 C5 177.43(16)
C3 C4 C5 C6 -0.1(3)
C4 C5 C6 C1 1.4(3)
C4 C5 C6 C7 -175.0(2)
C2 C1 C6 C5 -1.5(3)
C2 C1 C6 C7 175.04(19)
C8 O1 C7 C6 -176.71(18)
C5 C6 C7 O1 -62.5(3)
C1 C6 C7 O1 121.1(2)
C7 O1 C8 C13 0.8(3)
C7 O1 C8 C9 179.82(19)
C13 C8 C9 C10 -1.1(3)
O1 C8 C9 C10 179.82(18)
C8 C9 C10 C11 1.1(3)
C9 C10 C11 C12 -0.2(3)
C9 C10 C11 C14 -179.21(19)
C10 C11 C12 C13 -0.6(3)
C14 C11 C12 C13 178.4(2)
O1 C8 C13 C12 179.24(19)
C9 C8 C13 C12 0.3(3)
C11 C12 C13 C8 0.6(4)
C17 N1 C14 C11 178.84(17)
C12 C11 C14 N1 -170.5(2)
C10 C11 C14 N1 8.4(3)
N3 N2 C16 C17 -7.2(2)
C19 N2 C16 C17 -148.05(18)
N3 N2 C16 C15 172.99(18)
C19 N2 C16 C15 32.2(3)
N2 C16 C17 N1 -174.56(17)
C15 C16 C17 N1 5.2(3)
N2 C16 C17 C18 3.3(2)
C15 C16 C17 C18 -177.0(2)
C14 N1 C17 C16 176.91(19)
C14 N1 C17 C18 -0.4(3)
N2 N3 C18 O2 171.55(19)
C20 N3 C18 O2 20.2(3)
N2 N3 C18 C17 -6.4(2)
C20 N3 C18 C17 -157.78(17)
C16 C17 C18 O2 -175.7(2)
N1 C17 C18 O2 2.0(4)
C16 C17 C18 N3 2.0(2)
N1 C17 C18 N3 179.69(18)
C18 N3 C20 C21 115.4(2)
N2 N3 C20 C21 -32.9(3)
C18 N3 C20 C25 -63.6(3)
N2 N3 C20 C25 148.04(18)
C25 C20 C21 C22 -0.1(3)
N3 C20 C21 C22 -179.12(18)
C20 C21 C22 C23 0.7(3)
C21 C22 C23 C24 -0.2(3)
C22 C23 C24 C25 -0.8(3)
C23 C24 C25 C20 1.4(3)
C21 C20 C25 C24 -1.0(3)
N3 C20 C25 C24 178.11(17)

loop_
_cod_related_entry_id
_cod_related_entry_database
_cod_related_entry_code
1 ChemSpider 30654970
